data_2107354
loop_
_publ_author_name
'Marsh, R.E.'
'Schaefer, W.P.'

_publ_section_title
;
 The Crystal Structure of Decaammine-mue-peroxo-dicobalt Pentanitrate
;
_journal_name_full 'Acta Crystallographica B (24,1968-38,1982)'
_journal_page_first 246
_journal_page_last 251
_journal_volume 24
_journal_year 1968
_chemical_formula_sum 'Co2 H30 N15 O17'
_chemical_name_systematic '(N H3)5 Co O2 Co (N H3)5 (N O3)5'
_space_group_IT_number 136
_symmetry_space_group_name_Hall '-P 4n 2n'
_symmetry_space_group_name_H-M 'P 42/m n m'
_cell_angle_alpha 90
_cell_angle_beta 90
_cell_angle_gamma 90
_cell_formula_units_Z 2
_cell_length_a 11.961
_cell_length_b 11.961
_cell_length_c 8.078
_cell_volume 1155.683
_citation_journal_id_ASTM ACBCAR
_cod_data_source_file Marsh_ACBCAR_1968_1263.cif
_cod_data_source_block H30Co2N15O17
_cod_original_formula_sum 'H30 Co2 N15 O17'
_cod_database_code 2107354

loop_
_symmetry_equiv_pos_as_xyz
x,y,z
-y+1/2,x+1/2,z+1/2
-x,-y,z
y+1/2,-x+1/2,z+1/2
x+1/2,-y+1/2,-z+1/2
y,x,-z
-x+1/2,y+1/2,-z+1/2
-y,-x,-z
-x,-y,-z
y-1/2,-x-1/2,-z-1/2
x,y,-z
-y-1/2,x-1/2,-z-1/2
-x-1/2,y-1/2,z-1/2
-y,-x,z
x-1/2,-y-1/2,z-1/2
y,x,z

loop_
_atom_site_label
_atom_site_type_symbol
_atom_site_fract_x
_atom_site_fract_y
_atom_site_fract_z
_atom_site_occupancy
_atom_site_U_iso_or_equiv
H7 H+1 0.275 0.279 0.098 0.5 0.0
H6 H+1 -0.02 0.228 0.165 0.5 0.0
Co1 Co+3 0.1343 0.1343 0 1 0.0
N7 N+5 0.085 0.478 0.03 0.125 0.0
N1 N-3 0.1988 0.0397 0.1711 0.5 0.0
O1 O -0.0028 0.055 0 0.5 0.0
O9 O-2 0.164 0.45 0.03 0.125 0.0
O5 O-2 0.438 0.438 0.087 0.5 0.0
O8 O-2 -0.096 0.56 0.02 0.125 0.0
O6 O-2 -0.075 0.39 0.05 0.125 0.0
N6 N+5 -0.022 0.493 0.02 0.125 0.0
O3 O-2 0.6948 0.3341 0 0.5 0.0
N2 N-3 0.064 0.2282 0.1709 0.5 0.0
O10 O-2 0.007 0.41 0.03 0.125 0.0
H2 H+1 0.273 0.004 0.138 0.5 0.0
H3 H+1 0.152 -0.026 0.204 0.5 0.0
O2 O-2 0.8075 0.2256 0.1341 0.5 0.0
O11 O-2 0.054 0.571 0.04 0.125 0.0
H5 H+1 0.085 0.309 0.165 0.5 0.0
N3 N-3 0.268 0.2283 0 0.5 0.0
O7 O-2 0.06 0.51 0.04 0.125 0.0
H1 H+1 0.217 0.079 0.277 0.5 0.0
H4 H+1 0.081 0.205 0.286 0.5 0.0
H8 H+1 0.341 0.184 0 0.5 0.0
O4 O-2 0.5 0.5 -0.139 0.5 0.0
N5 N+5 0.5 0.5 0 1 0.0
N4 N+5 0.7698 0.2606 0 0.5 0.0
